data_1568068
loop_
_publ_author_name
'Brown, Stephen E.'
'Mantaloufa, Ioanna'
'Andrews, Ryan T.'
'Barnes, Thomas J.'
'Lees, Martin R.'
'De Proft, Frank'
'Cunha, Ana V.'
'Pike, Sebastian D.'

_publ_section_title
;
 Photoactivation of titanium-oxo cluster
 [Ti<sub>6</sub>O<sub>6</sub>(OR)<sub>6</sub>(O<sub>2</sub>C
 <sup><i>t</i></sup> Bu)<sub>6</sub>]: mechanism, photoactivated
 structures, and onward reactivity with O<sub>2</sub> to a peroxide
 complex.
;
_journal_issue 3
_journal_name_full 'Chemical science'
_journal_page_first 675
_journal_page_last 683
_journal_paper_doi 10.1039/d2sc05671b
_journal_volume 14
_journal_year 2023
_chemical_formula_moiety 'C59 H100 N2 O22 Ti6'
_chemical_formula_sum 'C59 H100 N2 O22 Ti6'
_chemical_formula_weight 1476.84
_chemical_melting_point ?
_space_group_IT_number 14
_space_group_name_Hall '-P 2ybc'
_space_group_name_H-M_alt 'P 1 21/c 1'
_symmetry_cell_setting monoclinic
_symmetry_space_group_name_Hall '-P 2ybc'
_symmetry_space_group_name_H-M 'P 1 21/c 1'
_atom_sites_solution_hydrogens difmap
_atom_sites_solution_primary other
_audit_creation_date 2021-07-09
_audit_creation_method CRYSTALS_ver_14.61_build_6999
_audit_update_record
;
2022-06-30 deposited with the CCDC.	2022-12-07 downloaded from the CCDC.
;
_cell_angle_alpha 90
_cell_angle_beta 106.6604(5)
_cell_angle_gamma 90
_cell_formula_units_Z 4
_cell_length_a 14.56680(10)
_cell_length_b 24.34990(10)
_cell_length_c 21.77240(10)
_cell_measurement_reflns_used 93742
_cell_measurement_temperature 100
_cell_measurement_theta_max 79
_cell_measurement_theta_min 3
_cell_volume 7398.48(7)
_computing_cell_refinement
; 
 CrysAlisPro (Rigaku Oxford Diffraction, 2017) 
;
_computing_data_collection 'SuperNova, (Oxford Diffraction, 2010)'
_computing_data_reduction
; 
 CrysAlisPro (Rigaku Oxford Diffraction, 2017) 
;
_computing_molecular_graphics 'CAMERON (Watkin et al., 1996)'
_computing_publication_material 'CRYSTALS (Betteridge et al., 2003)'
_computing_structure_refinement 'CRYSTALS (Betteridge et al., 2003)'
_computing_structure_solution 'Superflip (Palatinus & Chapuis, 2007)'
_diffrn_ambient_temperature 100
_diffrn_measured_fraction_theta_full 0.996
_diffrn_measured_fraction_theta_max 0.992
_diffrn_measurement_device Area
_diffrn_measurement_device_type 'Oxford Diffraction SuperNova'
_diffrn_measurement_method \w
_diffrn_radiation_monochromator 'focussing mirrors'
_diffrn_radiation_type 'Cu K\a'
_diffrn_radiation_wavelength 1.54184
_diffrn_reflns_av_R_equivalents 0.064
_diffrn_reflns_av_unetI/netI 0.063
_diffrn_reflns_limit_h_max 18
_diffrn_reflns_limit_h_min -18
_diffrn_reflns_limit_k_max 23
_diffrn_reflns_limit_k_min -30
_diffrn_reflns_limit_l_max 27
_diffrn_reflns_limit_l_min -27
_diffrn_reflns_number 184417
_diffrn_reflns_theta_full 78.432
_diffrn_reflns_theta_max 80.033
_diffrn_reflns_theta_min 2.789
_diffrn_standards_number 0
_exptl_absorpt_coefficient_mu 5.828
_exptl_absorpt_correction_T_max 0.56
_exptl_absorpt_correction_T_min 0.21
_exptl_absorpt_correction_type multi-scan
_exptl_absorpt_process_details
; 
 CrysAlisPro (Rigaku Oxford Diffraction, 2017) 
;
_exptl_crystal_colour purple
_exptl_crystal_density_diffrn 1.326
_exptl_crystal_density_meas ?
_exptl_crystal_density_method 'not measured'
_exptl_crystal_description block
_exptl_crystal_F_000 3104
_exptl_crystal_size_max 0.200
_exptl_crystal_size_mid 0.150
_exptl_crystal_size_min 0.100
_refine_diff_density_max 2.35
_refine_diff_density_min -0.69
_refine_ls_extinction_method None
_refine_ls_goodness_of_fit_ref 1.0227
_refine_ls_hydrogen_treatment constr
_refine_ls_matrix_type full
_refine_ls_number_parameters 802
_refine_ls_number_reflns 15965
_refine_ls_number_restraints 0
_refine_ls_R_factor_all 0.0640
_refine_ls_R_factor_gt 0.0627
_refine_ls_shift/su_max 0.0012435
_refine_ls_shift/su_mean 0.0000340
_refine_ls_structure_factor_coef Fsqd
_refine_ls_weighting_details
;
 Method= Modified Sheldrick 
 w=1/[\s^2^(F^2^) + ( 0.10P)^2^ +17.04P] 
 ,where P=(max(Fo^2^,0) + 2Fc^2^)/3 
;
_refine_ls_weighting_scheme calc
_refine_ls_wR_factor_all 0.1690
_refine_ls_wR_factor_gt 0.1679
_refine_ls_wR_factor_ref 0.1690
_reflns_limit_h_max 17
_reflns_limit_h_min -18
_reflns_limit_k_max 30
_reflns_limit_k_min 0
_reflns_limit_l_max 27
_reflns_limit_l_min 0
_reflns_number_gt 15334
_reflns_number_total 16026
_reflns_threshold_expression I>2.0\s(I)
_oxford_diffrn_Wilson_B_factor 1.34
_oxford_diffrn_Wilson_scale 0.69
_oxford_refine_ls_r_factor_ref 0.0640
_oxford_refine_ls_scale 1.236(5)
_oxford_reflns_number_all 15965
_oxford_structure_analysis_title 'M_17py\IM_17py_auto.cif_od At 12:30 on 2/ 7'
_cod_data_source_file d2sc05671b2.cif
_cod_data_source_block 'global_CCDC5'
_cod_depositor_comments
;
The following automatic conversions were performed:

data item '_chemical_melting_point' value 'not measured' was changed
to '?' -- the value is undefined or not given.

data item '_exptl_crystal_density_meas' value 'not measured' was
changed to '?' -- the value is perceived as not measured.

Automatic conversion script
Id: cif_fix_values 7556 2019-12-06 15:28:31Z antanas 

 Adding full bibliography for 1568063--1568068.cif.
;
_cod_original_sg_symbol_H-M 'P 21/c '
_cod_database_code 1568068
_oxford_refine_reflns_threshold_expression_ref I>-3.0\s(I)

loop_
_symmetry_equiv_pos_as_xyz
x,y,z
-x,-y,-z
x,-y+1/2,z+1/2
-x,y+1/2,-z+1/2

loop_
_atom_site_label
_atom_site_type_symbol
_atom_site_fract_x
_atom_site_fract_y
_atom_site_fract_z
_atom_site_U_iso_or_equiv
_atom_site_occupancy
_atom_site_adp_type
_atom_site_refinement_flags_posn
_atom_site_refinement_flags_adp
_atom_site_refinement_flags_occupancy
_atom_site_disorder_assembly
_atom_site_disorder_group
_atom_site_attached_hydrogens
Ti1 Ti 0.20502(3) 0.779191(19) 0.39029(2) 0.0147 1.0000 Uani . . . . . .
Ti2 Ti 0.39828(3) 0.697908(19) 0.36243(2) 0.0154 1.0000 Uani . . . . . .
Ti3 Ti 0.21795(3) 0.633724(19) 0.41292(2) 0.0147 1.0000 Uani . . . . . .
Ti4 Ti 0.05930(3) 0.696817(19) 0.31813(2) 0.0149 1.0000 Uani . . . . . .
Ti5 Ti 0.24857(3) 0.77194(2) 0.27774(2) 0.0149 1.0000 Uani . . . . . .
Ti6 Ti 0.24328(3) 0.62573(2) 0.27652(2) 0.0161 1.0000 Uani . . . . . .
O3 O 0.32374(13) 0.75825(8) 0.37137(9) 0.0146 1.0000 Uani . . . . . .
O5 O 0.29050(13) 0.69488(8) 0.27005(9) 0.0158 1.0000 Uani . . . . . .
O7 O 0.31918(13) 0.63956(8) 0.37295(9) 0.0162 1.0000 Uani . . . . . .
O9 O 0.13915(13) 0.63756(8) 0.31438(9) 0.0166 1.0000 Uani . . . . . .
O11 O 0.16682(13) 0.70391(8) 0.40877(9) 0.0148 1.0000 Uani . . . . . .
O12 O 0.13114(13) 0.75528(8) 0.29984(9) 0.0155 1.0000 Uani . . . . . .
O13 O -0.01728(14) 0.64990(9) 0.36516(10) 0.0217 1.0000 Uani . . . . . .
C14 C 0.0124(2) 0.61915(12) 0.41335(14) 0.0208 1.0000 Uani . . . . . .
O15 O 0.09872(14) 0.60648(8) 0.43798(10) 0.0201 1.0000 Uani . . . . . .
C16 C -0.0630(2) 0.59352(13) 0.44135(16) 0.0270 1.0000 Uani . . . . . .
C17 C -0.1051(3) 0.54550(15) 0.39736(18) 0.0353 1.0000 Uani . . . . . .
C18 C -0.1416(3) 0.63579(16) 0.4407(2) 0.0381 1.0000 Uani . . . . . .
C19 C -0.0167(3) 0.57394(15) 0.51020(17) 0.0330 1.0000 Uani . . . . . .
O20 O -0.03591(14) 0.68974(9) 0.24428(10) 0.0226 1.0000 Uani . . . . . .
C21 C -0.1375(3) 0.69389(19) 0.22539(19) 0.0427 1.0000 Uani . . . . . .
C22 C -0.1816(3) 0.6372(2) 0.2138(2) 0.0630 1.0000 Uani . . . . . .
C23 C -0.1681(4) 0.7301(3) 0.1684(3) 0.0741 1.0000 Uani . . . . . .
O24 O -0.02511(14) 0.75486(8) 0.34824(10) 0.0205 1.0000 Uani . . . . . .
C25 C -0.0015(2) 0.79696(12) 0.38283(13) 0.0182 1.0000 Uani . . . . . .
O26 O 0.08375(14) 0.81104(8) 0.40915(10) 0.0194 1.0000 Uani . . . . . .
C27 C -0.0824(2) 0.83322(12) 0.39232(14) 0.0220 1.0000 Uani . . . . . .
C28 C -0.1310(2) 0.85965(15) 0.32694(17) 0.0328 1.0000 Uani . . . . . .
C29 C -0.0427(2) 0.87766(14) 0.44175(18) 0.0329 1.0000 Uani . . . . . .
C30 C -0.1548(2) 0.79718(14) 0.41268(17) 0.0288 1.0000 Uani . . . . . .
O31 O 0.29370(14) 0.62920(8) 0.49369(9) 0.0198 1.0000 Uani . . . . . .
C32 C 0.3587(2) 0.59864(13) 0.54252(15) 0.0291 1.0000 Uani . . . . . .
C33 C 0.4304(3) 0.56911(16) 0.5155(2) 0.0411 1.0000 Uani . . . . . .
C34 C 0.3025(3) 0.55891(17) 0.57186(19) 0.0450 1.0000 Uani . . . . . .
O35 O 0.22227(14) 0.54922(8) 0.40085(10) 0.0199 1.0000 Uani . . . . . .
C36 C 0.22916(19) 0.52223(12) 0.35308(14) 0.0199 1.0000 Uani . . . . . .
O37 O 0.23764(15) 0.54318(8) 0.30213(10) 0.0214 1.0000 Uani . . . . . .
C38 C 0.2216(2) 0.45960(12) 0.35606(15) 0.0243 1.0000 Uani . . . . . .
C39 C 0.1160(3) 0.44621(15) 0.3242(2) 0.0382 1.0000 Uani . . . . . .
C40 C 0.2504(3) 0.43935(14) 0.42535(17) 0.0329 1.0000 Uani . . . . . .
C41 C 0.2847(3) 0.43274(14) 0.31972(18) 0.0343 1.0000 Uani . . . . . .
O42 O 0.36384(14) 0.59357(9) 0.25838(10) 0.0225 1.0000 Uani . . . . . .
C43 C 0.4505(2) 0.60516(12) 0.28525(14) 0.0221 1.0000 Uani . . . . . .
O44 O 0.47836(14) 0.64203(9) 0.32682(10) 0.0227 1.0000 Uani . . . . . .
C45 C 0.5264(2) 0.57288(14) 0.26389(16) 0.0278 1.0000 Uani . . . . . .
C46 C 0.5242(3) 0.5932(2) 0.1977(2) 0.0526 1.0000 Uani . . . . . .
C47 C 0.6262(3) 0.58185(19) 0.3105(2) 0.0478 1.0000 Uani . . . . . .
C48 C 0.5019(3) 0.51169(17) 0.2624(3) 0.0503 1.0000 Uani . . . . . .
O49 O 0.16735(14) 0.61098(9) 0.19693(10) 0.0220 1.0000 Uani . . . . . .
C50 C 0.0989(3) 0.56900(15) 0.17105(17) 0.0359 1.0000 Uani . . . . . .
C51 C 0.1465(4) 0.5249(2) 0.1428(3) 0.0610 1.0000 Uani . . . . . .
C52 C 0.0149(3) 0.59461(19) 0.1235(2) 0.0482 1.0000 Uani . . . . . .
O53 O 0.47949(13) 0.74894(8) 0.32201(9) 0.0195 1.0000 Uani . . . . . .
C54 C 0.45450(19) 0.78739(12) 0.28225(13) 0.0174 1.0000 Uani . . . . . .
O55 O 0.36862(14) 0.79993(8) 0.25387(10) 0.0201 1.0000 Uani . . . . . .
C56 C 0.5346(2) 0.82244(13) 0.26933(14) 0.0235 1.0000 Uani . . . . . .
C57 C 0.5770(3) 0.85649(16) 0.33030(18) 0.0366 1.0000 Uani . . . . . .
C58 C 0.4945(2) 0.86047(15) 0.21255(17) 0.0324 1.0000 Uani . . . . . .
C59 C 0.6110(2) 0.78443(16) 0.25674(18) 0.0334 1.0000 Uani . . . . . .
O60 O 0.48808(14) 0.69837(8) 0.43884(10) 0.0202 1.0000 Uani . . . . . .
C61 C 0.5833(2) 0.68706(15) 0.47637(17) 0.0319 1.0000 Uani . . . . . .
C62 C 0.5910(3) 0.69741(17) 0.54693(18) 0.0395 1.0000 Uani . . . . . .
C63 C 0.6530(2) 0.72044(19) 0.4538(2) 0.0428 1.0000 Uani . . . . . .
O64 O 0.22380(15) 0.86220(8) 0.37764(10) 0.0205 1.0000 Uani . . . . . .
C65 C 0.22129(19) 0.88354(12) 0.32423(14) 0.0200 1.0000 Uani . . . . . .
O66 O 0.22581(15) 0.85571(8) 0.27629(9) 0.0210 1.0000 Uani . . . . . .
C67 C 0.2124(2) 0.94590(13) 0.31764(16) 0.0279 1.0000 Uani . . . . . .
C68 C 0.3039(3) 0.97097(17) 0.3605(2) 0.0476 1.0000 Uani . . . . . .
C69 C 0.1265(3) 0.96458(17) 0.3398(3) 0.0518 1.0000 Uani . . . . . .
C70 C 0.1979(4) 0.96339(18) 0.2480(2) 0.0565 1.0000 Uani . . . . . .
N71 N 0.27760(17) 0.79428(10) 0.49301(11) 0.0184 1.0000 Uani . . . . . .
C72 C 0.2433(2) 0.83087(15) 0.52718(16) 0.0302 1.0000 Uani . . . . . .
C73 C 0.2769(2) 0.83551(16) 0.59325(17) 0.0353 1.0000 Uani . . . . . .
C74 C 0.3505(3) 0.80172(15) 0.62609(16) 0.0337 1.0000 Uani . . . . . .
C75 C 0.3892(3) 0.76542(16) 0.59148(16) 0.0358 1.0000 Uani . . . . . .
C76 C 0.3504(2) 0.76246(14) 0.52529(15) 0.0279 1.0000 Uani . . . . . .
N77 N 0.16883(17) 0.77507(10) 0.17470(11) 0.0188 1.0000 Uani . . . . . .
C78 C 0.2013(2) 0.80580(14) 0.13435(15) 0.0283 1.0000 Uani . . . . . .
C79 C 0.1585(2) 0.80621(15) 0.06854(15) 0.0308 1.0000 Uani . . . . . .
C80 C 0.0795(2) 0.77463(14) 0.04320(15) 0.0281 1.0000 Uani . . . . . .
C81 C 0.0440(3) 0.74319(15) 0.08443(16) 0.0350 1.0000 Uani . . . . . .
C82 C 0.0911(2) 0.74430(14) 0.14954(15) 0.0297 1.0000 Uani . . . . . .
C83 C 0.3411(3) 0.4798(2) 0.0414(2) 0.0526 1.0000 Uani . . . . . .
C84 C 0.4259(3) 0.4559(2) 0.0372(2) 0.0517 1.0000 Uani . . . . . .
C85 C 0.4260(3) 0.4075(2) 0.0048(2) 0.0501 1.0000 Uani . . . . . .
C86 C 0.5182(4) 0.3805(3) 0.0027(4) 0.0858 1.0000 Uani . . . . . .
C87 C 0.3382(3) 0.38340(19) -0.0252(2) 0.0491 1.0000 Uani . . . . . .
C88 C 0.2541(3) 0.4070(2) -0.0223(2) 0.0529 1.0000 Uani . . . . . .
C89 C 0.2550(3) 0.4553(2) 0.0108(2) 0.0511 1.0000 Uani . . . . . .
H171 H -0.1516 0.5267 0.4144 0.0530 1.0000 Uiso R . . . . .
H173 H -0.1379 0.5576 0.3542 0.0525 1.0000 Uiso R . . . . .
H172 H -0.0557 0.5191 0.3965 0.0519 1.0000 Uiso R . . . . .
H181 H -0.1923 0.6185 0.4551 0.0568 1.0000 Uiso R . . . . .
H183 H -0.1148 0.6670 0.4682 0.0570 1.0000 Uiso R . . . . .
H182 H -0.1694 0.6485 0.3971 0.0563 1.0000 Uiso R . . . . .
H191 H -0.0645 0.5547 0.5254 0.0499 1.0000 Uiso R . . . . .
H193 H 0.0074 0.6052 0.5377 0.0498 1.0000 Uiso R . . . . .
H192 H 0.0347 0.5488 0.5104 0.0501 1.0000 Uiso R . . . . .
H211 H -0.1569 0.7114 0.2607 0.0509 1.0000 Uiso R . . . . .
H222 H -0.2513 0.6394 0.2040 0.0941 1.0000 Uiso R . . . . .
H221 H -0.1576 0.6149 0.2522 0.0942 1.0000 Uiso R . . . . .
H223 H -0.1655 0.6193 0.1781 0.0941 1.0000 Uiso R . . . . .
H232 H -0.2367 0.7351 0.1568 0.1108 1.0000 Uiso R . . . . .
H231 H -0.1361 0.7657 0.1789 0.1103 1.0000 Uiso R . . . . .
H233 H -0.1496 0.7136 0.1330 0.1110 1.0000 Uiso R . . . . .
H282 H -0.1828 0.8825 0.3311 0.0489 1.0000 Uiso R . . . . .
H281 H -0.0864 0.8830 0.3146 0.0490 1.0000 Uiso R . . . . .
H283 H -0.1555 0.8324 0.2944 0.0491 1.0000 Uiso R . . . . .
H292 H -0.0948 0.9003 0.4459 0.0502 1.0000 Uiso R . . . . .
H291 H 0.0022 0.9007 0.4281 0.0498 1.0000 Uiso R . . . . .
H293 H -0.0114 0.8617 0.4831 0.0498 1.0000 Uiso R . . . . .
H302 H -0.2053 0.8201 0.4171 0.0429 1.0000 Uiso R . . . . .
H301 H -0.1254 0.7802 0.4531 0.0431 1.0000 Uiso R . . . . .
H303 H -0.1797 0.7692 0.3814 0.0427 1.0000 Uiso R . . . . .
H321 H 0.3933 0.6249 0.5755 0.0348 1.0000 Uiso R . . . . .
H332 H 0.4798 0.5527 0.5508 0.0619 1.0000 Uiso R . . . . .
H331 H 0.4593 0.5955 0.4931 0.0624 1.0000 Uiso R . . . . .
H333 H 0.3980 0.5408 0.4854 0.0613 1.0000 Uiso R . . . . .
H342 H 0.3461 0.5396 0.6070 0.0677 1.0000 Uiso R . . . . .
H341 H 0.2561 0.5791 0.5875 0.0681 1.0000 Uiso R . . . . .
H343 H 0.2695 0.5334 0.5395 0.0679 1.0000 Uiso R . . . . .
H392 H 0.1071 0.4072 0.3257 0.0565 1.0000 Uiso R . . . . .
H391 H 0.0770 0.4645 0.3463 0.0570 1.0000 Uiso R . . . . .
H393 H 0.0975 0.4581 0.2801 0.0563 1.0000 Uiso R . . . . .
H402 H 0.2365 0.4003 0.4262 0.0486 1.0000 Uiso R . . . . .
H401 H 0.2163 0.4596 0.4499 0.0491 1.0000 Uiso R . . . . .
H403 H 0.3189 0.4447 0.4440 0.0491 1.0000 Uiso R . . . . .
H412 H 0.2802 0.3931 0.3217 0.0516 1.0000 Uiso R . . . . .
H411 H 0.3499 0.4442 0.3382 0.0518 1.0000 Uiso R . . . . .
H413 H 0.2640 0.4442 0.2760 0.0517 1.0000 Uiso R . . . . .
H462 H 0.5750 0.5751 0.1850 0.0791 1.0000 Uiso R . . . . .
H461 H 0.5368 0.6328 0.2004 0.0789 1.0000 Uiso R . . . . .
H463 H 0.4612 0.5837 0.1676 0.0785 1.0000 Uiso R . . . . .
H472 H 0.6731 0.5607 0.2956 0.0718 1.0000 Uiso R . . . . .
H471 H 0.6411 0.6211 0.3116 0.0722 1.0000 Uiso R . . . . .
H473 H 0.6266 0.5694 0.3532 0.0721 1.0000 Uiso R . . . . .
H482 H 0.5491 0.4901 0.2486 0.0762 1.0000 Uiso R . . . . .
H481 H 0.5028 0.4995 0.3061 0.0760 1.0000 Uiso R . . . . .
H483 H 0.4376 0.5069 0.2318 0.0757 1.0000 Uiso R . . . . .
H501 H 0.0767 0.5526 0.2064 0.0430 1.0000 Uiso R . . . . .
H512 H 0.1034 0.4938 0.1298 0.0919 1.0000 Uiso R . . . . .
H511 H 0.1586 0.5409 0.1049 0.0914 1.0000 Uiso R . . . . .
H513 H 0.2061 0.5134 0.1735 0.0920 1.0000 Uiso R . . . . .
H522 H -0.0331 0.5669 0.1062 0.0727 1.0000 Uiso R . . . . .
H521 H -0.0112 0.6227 0.1449 0.0731 1.0000 Uiso R . . . . .
H523 H 0.0384 0.6103 0.0900 0.0732 1.0000 Uiso R . . . . .
H572 H 0.6289 0.8793 0.3253 0.0550 1.0000 Uiso R . . . . .
H571 H 0.5279 0.8804 0.3374 0.0545 1.0000 Uiso R . . . . .
H573 H 0.6013 0.8333 0.3676 0.0549 1.0000 Uiso R . . . . .
H582 H 0.5453 0.8824 0.2056 0.0491 1.0000 Uiso R . . . . .
H581 H 0.4469 0.8843 0.2204 0.0487 1.0000 Uiso R . . . . .
H583 H 0.4665 0.8402 0.1741 0.0490 1.0000 Uiso R . . . . .
H592 H 0.6625 0.8064 0.2498 0.0498 1.0000 Uiso R . . . . .
H591 H 0.6372 0.7605 0.2930 0.0498 1.0000 Uiso R . . . . .
H593 H 0.5835 0.7620 0.2195 0.0499 1.0000 Uiso R . . . . .
H611 H 0.5977 0.6472 0.4704 0.0381 1.0000 Uiso R . . . . .
H621 H 0.6558 0.6897 0.5726 0.0597 1.0000 Uiso R . . . . .
H622 H 0.5750 0.7354 0.5513 0.0592 1.0000 Uiso R . . . . .
H623 H 0.5468 0.6738 0.5607 0.0600 1.0000 Uiso R . . . . .
H631 H 0.7171 0.7129 0.4810 0.0643 1.0000 Uiso R . . . . .
H632 H 0.6361 0.7592 0.4567 0.0642 1.0000 Uiso R . . . . .
H633 H 0.6485 0.7105 0.4092 0.0638 1.0000 Uiso R . . . . .
H681 H 0.3000 1.0110 0.3555 0.0709 1.0000 Uiso R . . . . .
H682 H 0.3095 0.9611 0.4054 0.0711 1.0000 Uiso R . . . . .
H683 H 0.3574 0.9569 0.3459 0.0710 1.0000 Uiso R . . . . .
H692 H 0.1207 1.0042 0.3353 0.0781 1.0000 Uiso R . . . . .
H691 H 0.1376 0.9547 0.3851 0.0779 1.0000 Uiso R . . . . .
H693 H 0.0692 0.9465 0.3125 0.0781 1.0000 Uiso R . . . . .
H702 H 0.1939 1.0033 0.2455 0.0852 1.0000 Uiso R . . . . .
H701 H 0.2536 0.9503 0.2353 0.0850 1.0000 Uiso R . . . . .
H703 H 0.1373 0.9464 0.2223 0.0852 1.0000 Uiso R . . . . .
H721 H 0.1930 0.8537 0.5046 0.0358 1.0000 Uiso R . . . . .
H731 H 0.2494 0.8609 0.6155 0.0426 1.0000 Uiso R . . . . .
H741 H 0.3745 0.8026 0.6710 0.0398 1.0000 Uiso R . . . . .
H751 H 0.4411 0.7426 0.6127 0.0432 1.0000 Uiso R . . . . .
H761 H 0.3751 0.7374 0.5019 0.0343 1.0000 Uiso R . . . . .
H781 H 0.2541 0.8279 0.1515 0.0340 1.0000 Uiso R . . . . .
H791 H 0.1834 0.8281 0.0421 0.0378 1.0000 Uiso R . . . . .
H801 H 0.0503 0.7739 -0.0011 0.0341 1.0000 Uiso R . . . . .
H811 H -0.0113 0.7216 0.0683 0.0424 1.0000 Uiso R . . . . .
H821 H 0.0670 0.7225 0.1768 0.0362 1.0000 Uiso R . . . . .
H831 H 0.3422 0.5124 0.0643 0.0629 1.0000 Uiso R . . . . .
H841 H 0.4836 0.4741 0.0568 0.0622 1.0000 Uiso R . . . . .
H862 H 0.5073 0.3614 -0.0379 0.1290 1.0000 Uiso R . . . . .
H861 H 0.5680 0.4080 0.0078 0.1291 1.0000 Uiso R . . . . .
H863 H 0.5383 0.3543 0.0374 0.1292 1.0000 Uiso R . . . . .
H871 H 0.3367 0.3505 -0.0483 0.0590 1.0000 Uiso R . . . . .
H881 H 0.1951 0.3893 -0.0427 0.0643 1.0000 Uiso R . . . . .
H891 H 0.1976 0.4714 0.0129 0.0619 1.0000 Uiso R . . . . .

loop_
_atom_site_aniso_label
_atom_site_aniso_U_11
_atom_site_aniso_U_22
_atom_site_aniso_U_33
_atom_site_aniso_U_23
_atom_site_aniso_U_13
_atom_site_aniso_U_12
Ti1 0.0145(2) 0.0149(2) 0.0143(2) -0.00020(16) 0.00369(17) 0.00089(16)
Ti2 0.0129(2) 0.0174(2) 0.0154(2) 0.00059(17) 0.00361(17) 0.00049(16)
Ti3 0.0153(2) 0.0151(2) 0.0137(2) 0.00151(16) 0.00431(17) 0.00107(16)
Ti4 0.0123(2) 0.0185(2) 0.0134(2) 0.00023(16) 0.00270(17) -0.00027(16)
Ti5 0.0133(2) 0.0175(2) 0.0134(2) 0.00239(16) 0.00276(17) -0.00053(16)
Ti6 0.0164(2) 0.0175(2) 0.0148(2) -0.00276(17) 0.00521(18) -0.00081(17)
O3 0.0127(8) 0.0163(9) 0.0135(8) -0.0000(7) 0.0015(7) 0.0000(7)
O5 0.0154(9) 0.0189(9) 0.0134(9) -0.0004(7) 0.0048(7) -0.0009(7)
O7 0.0149(8) 0.0171(9) 0.0160(9) -0.0000(7) 0.0036(7) 0.0004(7)
O9 0.0150(9) 0.0185(9) 0.0160(9) -0.0016(7) 0.0038(7) -0.0016(7)
O11 0.0149(8) 0.0168(9) 0.0129(8) 0.0010(7) 0.0042(7) 0.0002(7)
O12 0.0142(8) 0.0190(9) 0.0121(8) 0.0011(7) 0.0019(7) -0.0006(7)
O13 0.0167(9) 0.0251(10) 0.0241(10) 0.0046(8) 0.0070(8) -0.0014(8)
C14 0.0216(13) 0.0209(14) 0.0212(13) 0.0016(11) 0.0085(11) -0.0005(11)
O15 0.0183(9) 0.0205(10) 0.0230(10) 0.0036(8) 0.0083(8) 0.0007(7)
C16 0.0221(14) 0.0280(16) 0.0338(17) 0.0105(13) 0.0124(12) 0.0010(12)
C17 0.0290(16) 0.0355(18) 0.0377(19) 0.0068(15) 0.0033(14) -0.0086(14)
C18 0.0300(17) 0.044(2) 0.048(2) 0.0118(16) 0.0226(16) 0.0058(15)
C19 0.0342(17) 0.0362(18) 0.0310(17) 0.0072(14) 0.0133(14) -0.0026(14)
O20 0.0166(9) 0.0299(11) 0.0190(10) -0.0013(8) 0.0013(8) -0.0009(8)
C21 0.0199(16) 0.066(3) 0.0355(19) -0.0083(17) -0.0026(14) 0.0005(16)
C22 0.043(2) 0.090(4) 0.051(3) -0.001(2) 0.006(2) -0.034(2)
C23 0.045(3) 0.081(4) 0.074(4) 0.017(3) -0.020(2) 0.013(3)
O24 0.0158(9) 0.0235(10) 0.0215(10) -0.0026(8) 0.0045(7) 0.0023(7)
C25 0.0185(13) 0.0224(14) 0.0151(12) 0.0058(10) 0.0068(10) 0.0049(10)
O26 0.0179(9) 0.0201(9) 0.0209(10) -0.0015(7) 0.0065(8) 0.0028(7)
C27 0.0177(13) 0.0240(14) 0.0244(14) 0.0018(11) 0.0061(11) 0.0056(11)
C28 0.0265(16) 0.0338(18) 0.0360(18) 0.0106(14) 0.0056(13) 0.0095(13)
C29 0.0282(16) 0.0305(17) 0.0404(19) -0.0101(14) 0.0104(14) 0.0055(13)
C30 0.0225(15) 0.0332(17) 0.0337(17) 0.0042(13) 0.0125(13) 0.0054(12)
O31 0.0225(10) 0.0221(10) 0.0148(9) 0.0028(7) 0.0054(8) 0.0021(8)
C32 0.0291(16) 0.0268(16) 0.0224(15) 0.0047(12) -0.0069(12) 0.0043(12)
C33 0.0245(16) 0.0371(19) 0.054(2) 0.0026(17) -0.0013(15) 0.0101(14)
C34 0.066(3) 0.036(2) 0.0317(19) 0.0171(16) 0.0126(18) 0.0053(18)
O35 0.0226(10) 0.0147(9) 0.0230(10) 0.0006(7) 0.0075(8) 0.0006(7)
C36 0.0160(12) 0.0213(14) 0.0220(13) -0.0008(11) 0.0047(10) 0.0014(10)
O37 0.0258(10) 0.0163(9) 0.0222(10) -0.0023(7) 0.0071(8) 0.0003(8)
C38 0.0269(15) 0.0166(14) 0.0302(15) -0.0011(11) 0.0092(12) 0.0011(11)
C39 0.0336(18) 0.0290(17) 0.048(2) -0.0055(15) 0.0054(16) -0.0091(14)
C40 0.0446(19) 0.0216(15) 0.0347(18) 0.0037(13) 0.0150(15) 0.0044(14)
C41 0.045(2) 0.0273(17) 0.0363(18) -0.0004(14) 0.0210(16) 0.0061(14)
O42 0.0204(10) 0.0238(10) 0.0248(10) -0.0044(8) 0.0092(8) 0.0016(8)
C43 0.0211(13) 0.0218(14) 0.0255(14) 0.0000(11) 0.0099(11) 0.0002(11)
O44 0.0193(10) 0.0218(10) 0.0284(11) -0.0032(8) 0.0089(8) 0.0009(8)
C45 0.0228(14) 0.0280(16) 0.0342(17) -0.0046(13) 0.0105(12) 0.0038(12)
C46 0.052(2) 0.067(3) 0.049(2) 0.011(2) 0.031(2) 0.025(2)
C47 0.0263(17) 0.053(2) 0.061(3) -0.015(2) 0.0072(17) 0.0109(16)
C48 0.042(2) 0.033(2) 0.080(3) -0.006(2) 0.023(2) 0.0075(16)
O49 0.0197(9) 0.0271(11) 0.0184(9) -0.0053(8) 0.0039(8) -0.0033(8)
C50 0.0357(18) 0.0374(19) 0.0290(17) -0.0003(14) 0.0004(14) -0.0138(15)
C51 0.070(3) 0.042(2) 0.060(3) -0.028(2) -0.000(2) -0.003(2)
C52 0.040(2) 0.049(2) 0.043(2) 0.0031(18) -0.0084(17) -0.0120(18)
O53 0.0146(9) 0.0227(10) 0.0204(9) 0.0045(8) 0.0039(7) -0.0007(7)
C54 0.0162(12) 0.0204(13) 0.0158(12) -0.0017(10) 0.0050(10) -0.0033(10)
O55 0.0151(9) 0.0255(10) 0.0186(9) 0.0044(8) 0.0030(7) -0.0020(7)
C56 0.0183(13) 0.0290(15) 0.0227(14) 0.0031(12) 0.0052(11) -0.0063(11)
C57 0.0343(18) 0.0350(18) 0.0353(18) -0.0043(14) 0.0017(14) -0.0149(14)
C58 0.0248(15) 0.0382(18) 0.0324(17) 0.0120(14) 0.0051(13) -0.0088(13)
C59 0.0238(15) 0.0422(19) 0.0375(18) 0.0035(15) 0.0140(14) -0.0024(14)
O60 0.0159(9) 0.0246(10) 0.0187(10) 0.0030(7) 0.0025(8) 0.0020(7)
C61 0.0226(15) 0.0367(18) 0.0313(17) -0.0015(14) -0.0005(13) 0.0031(13)
C62 0.0339(19) 0.049(2) 0.0284(18) -0.0012(15) -0.0021(14) -0.0008(15)
C63 0.0202(16) 0.062(3) 0.041(2) 0.0038(18) -0.0002(14) 0.0015(16)
O64 0.0260(10) 0.0167(9) 0.0192(10) 0.0008(7) 0.0071(8) 0.0006(8)
C65 0.0164(12) 0.0186(13) 0.0243(14) 0.0000(11) 0.0050(10) -0.0013(10)
O66 0.0255(10) 0.0183(10) 0.0189(10) 0.0029(7) 0.0061(8) 0.0007(8)
C67 0.0329(16) 0.0194(14) 0.0315(16) 0.0039(12) 0.0096(13) 0.0001(12)
C68 0.047(2) 0.032(2) 0.061(3) -0.0041(18) 0.011(2) -0.0114(17)
C69 0.050(2) 0.033(2) 0.080(3) 0.011(2) 0.030(2) 0.0118(18)
C70 0.091(4) 0.031(2) 0.047(2) 0.0107(17) 0.019(2) 0.001(2)
N71 0.0170(11) 0.0209(11) 0.0155(11) -0.0001(9) 0.0016(9) -0.0036(9)
C72 0.0250(15) 0.0384(18) 0.0259(16) -0.0103(13) 0.0055(12) 0.0025(13)
C73 0.0308(17) 0.047(2) 0.0291(17) -0.0154(15) 0.0102(13) -0.0046(15)
C74 0.0382(18) 0.043(2) 0.0188(15) -0.0028(13) 0.0069(13) -0.0139(15)
C75 0.0404(19) 0.0379(19) 0.0221(16) 0.0041(13) -0.0021(14) -0.0000(15)
C76 0.0320(16) 0.0292(16) 0.0182(14) 0.0001(12) 0.0002(12) 0.0023(13)
N77 0.0165(11) 0.0244(12) 0.0144(11) 0.0016(9) 0.0025(9) 0.0017(9)
C78 0.0232(15) 0.0400(18) 0.0199(15) 0.0067(12) 0.0033(12) -0.0068(13)
C79 0.0298(16) 0.0429(19) 0.0193(15) 0.0069(13) 0.0064(13) -0.0032(14)
C80 0.0319(16) 0.0357(17) 0.0154(13) 0.0007(12) 0.0046(12) 0.0054(13)
C81 0.0378(18) 0.0389(19) 0.0217(15) 0.0015(13) -0.0017(13) -0.0130(15)
C82 0.0318(16) 0.0362(18) 0.0185(14) 0.0038(12) 0.0029(12) -0.0105(13)
C83 0.050(2) 0.055(3) 0.055(3) -0.001(2) 0.018(2) 0.004(2)
C84 0.038(2) 0.055(3) 0.054(3) -0.002(2) 0.0002(18) -0.0016(19)
C85 0.042(2) 0.059(3) 0.047(2) 0.000(2) 0.0088(18) 0.0085(19)
C86 0.051(3) 0.101(5) 0.098(5) -0.029(4) 0.009(3) 0.021(3)
C87 0.050(2) 0.048(2) 0.046(2) 0.0011(19) 0.0091(19) 0.0023(19)
C88 0.042(2) 0.061(3) 0.054(3) 0.007(2) 0.0107(19) -0.003(2)
C89 0.039(2) 0.062(3) 0.056(3) 0.008(2) 0.0199(19) 0.0028(19)

loop_
_atom_type_symbol
_atom_type_scat_dispersion_real
_atom_type_scat_dispersion_imag
_atom_type_scat_Cromer_Mann_a1
_atom_type_scat_Cromer_Mann_b1
_atom_type_scat_Cromer_Mann_a2
_atom_type_scat_Cromer_Mann_b2
_atom_type_scat_Cromer_Mann_a3
_atom_type_scat_Cromer_Mann_b3
_atom_type_scat_Cromer_Mann_a4
_atom_type_scat_Cromer_Mann_b4
_atom_type_scat_Cromer_Mann_c
_atom_type_scat_source
Ti 0.2191 1.8069 9.7595 7.8508 7.3558 0.5000 1.6991 35.6338 1.9021 116.1050 1.2807 'International Tables Vol C 4.2.6.8 and 6.1.1.4'
O 0.0492 0.0322 3.0485 13.2771 2.2868 5.7011 1.5463 0.3239 0.8670 32.9089 0.2508 'International Tables Vol C 4.2.6.8 and 6.1.1.4'
C 0.0181 0.0091 2.3100 20.8439 1.0200 10.2075 1.5886 0.5687 0.8650 51.6512 0.2156 'International Tables Vol C 4.2.6.8 and 6.1.1.4'
N 0.0311 0.0180 12.2126 0.0057 3.1322 9.8933 2.0125 28.9975 1.1663 0.5826 -11.5290 'International Tables Vol C 4.2.6.8 and 6.1.1.4'
H 0.0000 0.0000 0.4930 10.5109 0.3229 26.1257 0.1402 3.1424 0.0408 57.7998 0.0030 'International Tables Vol C 4.2.6.8 and 6.1.1.4'

loop_
_geom_angle_atom_site_label_1
_geom_angle_site_symmetry_1
_geom_angle_atom_site_label_2
_geom_angle_site_symmetry_2
_geom_angle_atom_site_label_3
_geom_angle_site_symmetry_3
_geom_angle
_geom_angle_publ_flag
Ti2 . Ti1 . Ti4 . 90.804(16) yes
Ti2 . Ti1 . Ti5 . 54.496(15) yes
Ti4 . Ti1 . Ti5 . 78.320(18) yes
Ti2 . Ti1 . O3 . 17.95(5) yes
Ti4 . Ti1 . O3 . 104.46(6) yes
Ti5 . Ti1 . O3 . 48.84(5) yes
Ti2 . Ti1 . O11 . 78.86(6) yes
Ti4 . Ti1 . O11 . 45.29(5) yes
Ti5 . Ti1 . O11 . 105.94(6) yes
O3 . Ti1 . O11 . 96.76(8) yes
Ti2 . Ti1 . O12 . 84.42(5) yes
Ti4 . Ti1 . O12 . 37.72(5) yes
Ti5 . Ti1 . O12 . 45.83(5) yes
O3 . Ti1 . O12 . 88.62(8) yes
O11 . Ti1 . O12 . 80.30(8) yes
Ti2 . Ti1 . O26 . 168.90(6) yes
Ti4 . Ti1 . O26 . 80.77(6) yes
Ti5 . Ti1 . O26 . 129.57(6) yes
O3 . Ti1 . O26 . 173.16(8) yes
O11 . Ti1 . O26 . 90.06(8) yes
Ti2 . Ti1 . O64 . 111.83(6) yes
Ti4 . Ti1 . O64 . 132.92(6) yes
Ti5 . Ti1 . O64 . 82.47(6) yes
O3 . Ti1 . O64 . 93.90(8) yes
O11 . Ti1 . O64 . 169.20(8) yes
Ti2 . Ti1 . N71 . 95.20(7) yes
Ti4 . Ti1 . N71 . 134.28(6) yes
Ti5 . Ti1 . N71 . 139.23(7) yes
O3 . Ti1 . N71 . 93.49(8) yes
O11 . Ti1 . N71 . 91.65(8) yes
O12 . Ti1 . O26 . 93.11(8) yes
O12 . Ti1 . O64 . 101.75(8) yes
O26 . Ti1 . O64 . 79.27(8) yes
O12 . Ti1 . N71 . 171.88(8) yes
O26 . Ti1 . N71 . 85.71(9) yes
O64 . Ti1 . N71 . 85.94(8) yes
Ti1 . Ti2 . Ti3 . 60.166(13) yes
Ti1 . Ti2 . Ti5 . 46.943(13) yes
Ti3 . Ti2 . Ti5 . 89.007(16) yes
Ti1 . Ti2 . Ti6 . 86.754(16) yes
Ti3 . Ti2 . Ti6 . 56.140(14) yes
Ti5 . Ti2 . Ti6 . 71.975(17) yes
Ti1 . Ti2 . O3 . 18.81(6) yes
Ti3 . Ti2 . O3 . 78.89(6) yes
Ti5 . Ti2 . O3 . 41.80(6) yes
Ti6 . Ti2 . O3 . 99.62(6) yes
Ti1 . Ti2 . O5 . 77.51(5) yes
Ti3 . Ti2 . O5 . 82.36(5) yes
Ti5 . Ti2 . O5 . 41.35(5) yes
Ti6 . Ti2 . O5 . 36.72(5) yes
O3 . Ti2 . O5 . 80.55(8) yes
Ti1 . Ti2 . O7 . 81.97(6) yes
Ti3 . Ti2 . O7 . 23.55(6) yes
Ti5 . Ti2 . O7 . 99.49(6) yes
Ti6 . Ti2 . O7 . 42.91(6) yes
O3 . Ti2 . O7 . 100.74(8) yes
Ti1 . Ti2 . O44 . 164.28(6) yes
Ti3 . Ti2 . O44 . 112.15(6) yes
Ti5 . Ti2 . O44 . 123.17(6) yes
Ti6 . Ti2 . O44 . 77.87(6) yes
O3 . Ti2 . O44 . 163.06(9) yes
Ti1 . Ti2 . O53 . 107.92(6) yes
Ti3 . Ti2 . O53 . 166.35(6) yes
Ti5 . Ti2 . O53 . 77.48(6) yes
Ti6 . Ti2 . O53 . 119.82(6) yes
O3 . Ti2 . O53 . 89.56(8) yes
Ti1 . Ti2 . O60 . 103.60(7) yes
Ti3 . Ti2 . O60 . 97.17(7) yes
Ti5 . Ti2 . O60 . 140.24(7) yes
Ti6 . Ti2 . O60 . 141.92(7) yes
O3 . Ti2 . O60 . 100.88(9) yes
O5 . Ti2 . O7 . 77.40(8) yes
O5 . Ti2 . O44 . 88.07(8) yes
O7 . Ti2 . O44 . 88.85(8) yes
O5 . Ti2 . O53 . 88.63(7) yes
O7 . Ti2 . O53 . 160.91(8) yes
O44 . Ti2 . O53 . 77.59(8) yes
O5 . Ti2 . O60 . 178.39(9) yes
O7 . Ti2 . O60 . 101.55(9) yes
O44 . Ti2 . O60 . 90.69(9) yes
O53 . Ti2 . O60 . 92.10(9) yes
Ti2 . Ti3 . Ti4 . 93.107(17) yes
Ti2 . Ti3 . Ti6 . 54.572(14) yes
Ti4 . Ti3 . Ti6 . 69.967(16) yes
Ti2 . Ti3 . O7 . 23.08(6) yes
Ti4 . Ti3 . O7 . 100.85(6) yes
Ti6 . Ti3 . O7 . 41.69(6) yes
Ti2 . Ti3 . O9 . 84.26(5) yes
Ti4 . Ti3 . O9 . 37.47(5) yes
Ti6 . Ti3 . O9 . 38.22(5) yes
O7 . Ti3 . O9 . 78.58(8) yes
Ti2 . Ti3 . O11 . 84.27(6) yes
Ti4 . Ti3 . O11 . 44.33(6) yes
Ti6 . Ti3 . O11 . 99.64(6) yes
O7 . Ti3 . O11 . 105.04(8) yes
O9 . Ti3 . O11 . 79.48(8) yes
Ti2 . Ti3 . O15 . 171.17(6) yes
Ti4 . Ti3 . O15 . 78.99(6) yes
Ti6 . Ti3 . O15 . 124.78(6) yes
O7 . Ti3 . O15 . 162.38(8) yes
O9 . Ti3 . O15 . 91.66(8) yes
Ti2 . Ti3 . O31 . 91.68(7) yes
Ti4 . Ti3 . O31 . 146.36(7) yes
Ti6 . Ti3 . O31 . 136.65(7) yes
O7 . Ti3 . O31 . 96.46(9) yes
O9 . Ti3 . O31 . 174.86(8) yes
Ti2 . Ti3 . O35 . 110.52(6) yes
Ti4 . Ti3 . O35 . 117.37(6) yes
Ti6 . Ti3 . O35 . 78.50(6) yes
O7 . Ti3 . O35 . 87.76(8) yes
O9 . Ti3 . O35 . 86.74(8) yes
O11 . Ti3 . O15 . 87.29(8) yes
O11 . Ti3 . O31 . 103.29(9) yes
O15 . Ti3 . O31 . 92.79(9) yes
O11 . Ti3 . O35 . 158.76(8) yes
O15 . Ti3 . O35 . 76.96(8) yes
O31 . Ti3 . O35 . 91.76(9) yes
Ti3 . Ti4 . Ti1 . 72.390(16) yes
Ti3 . Ti4 . Ti5 . 86.359(16) yes
Ti1 . Ti4 . Ti5 . 47.074(13) yes
Ti3 . Ti4 . Ti6 . 55.874(14) yes
Ti1 . Ti4 . Ti6 . 89.257(16) yes
Ti5 . Ti4 . Ti6 . 59.804(13) yes
Ti3 . Ti4 . O9 . 43.75(6) yes
Ti1 . Ti4 . O9 . 100.50(6) yes
Ti5 . Ti4 . O9 . 81.53(6) yes
Ti6 . Ti4 . O9 . 23.11(6) yes
Ti3 . Ti4 . O11 . 37.19(5) yes
Ti1 . Ti4 . O11 . 41.22(5) yes
Ti5 . Ti4 . O11 . 77.11(5) yes
Ti6 . Ti4 . O11 . 82.38(5) yes
O9 . Ti4 . O11 . 78.64(8) yes
Ti3 . Ti4 . O12 . 99.55(6) yes
Ti1 . Ti4 . O12 . 41.70(6) yes
Ti5 . Ti4 . O12 . 19.12(6) yes
Ti6 . Ti4 . O12 . 78.83(6) yes
O9 . Ti4 . O12 . 100.63(9) yes
Ti3 . Ti4 . O13 . 78.29(6) yes
Ti1 . Ti4 . O13 . 120.68(6) yes
Ti5 . Ti4 . O13 . 163.41(6) yes
Ti6 . Ti4 . O13 . 114.55(6) yes
O9 . Ti4 . O13 . 91.49(8) yes
Ti3 . Ti4 . O20 . 142.88(7) yes
Ti1 . Ti4 . O20 . 140.72(7) yes
Ti5 . Ti4 . O20 . 106.02(7) yes
Ti6 . Ti4 . O20 . 99.84(7) yes
O9 . Ti4 . O20 . 102.48(9) yes
Ti3 . Ti4 . O24 . 121.90(6) yes
Ti1 . Ti4 . O24 . 77.12(6) yes
Ti5 . Ti4 . O24 . 106.91(6) yes
Ti6 . Ti4 . O24 . 165.78(6) yes
O9 . Ti4 . O24 . 163.99(8) yes
O11 . Ti4 . O12 . 80.19(8) yes
O11 . Ti4 . O13 . 86.80(8) yes
O12 . Ti4 . O13 . 160.03(9) yes
O11 . Ti4 . O20 . 176.77(9) yes
O12 . Ti4 . O20 . 102.49(9) yes
O13 . Ti4 . O20 . 90.15(9) yes
O11 . Ti4 . O24 . 89.83(7) yes
O12 . Ti4 . O24 . 88.15(8) yes
O13 . Ti4 . O24 . 76.65(8) yes
O20 . Ti4 . O24 . 88.47(9) yes
Ti2 . Ti5 . Ti1 . 78.561(18) yes
Ti2 . Ti5 . Ti4 . 90.976(16) yes
Ti1 . Ti5 . Ti4 . 54.606(15) yes
Ti2 . Ti5 . O3 . 37.54(5) yes
Ti1 . Ti5 . O3 . 46.06(5) yes
Ti4 . Ti5 . O3 . 84.43(5) yes
Ti2 . Ti5 . O5 . 45.91(5) yes
Ti1 . Ti5 . O5 . 107.11(6) yes
Ti4 . Ti5 . O5 . 79.51(6) yes
O3 . Ti5 . O5 . 80.86(8) yes
Ti2 . Ti5 . O12 . 104.88(6) yes
Ti1 . Ti5 . O12 . 48.68(5) yes
Ti4 . Ti5 . O12 . 18.39(6) yes
O3 . Ti5 . O12 . 88.68(7) yes
O5 . Ti5 . O12 . 97.85(8) yes
Ti2 . Ti5 . O55 . 80.57(6) yes
Ti1 . Ti5 . O55 . 129.62(6) yes
Ti4 . Ti5 . O55 . 168.78(6) yes
O3 . Ti5 . O55 . 93.11(8) yes
O5 . Ti5 . O55 . 89.29(8) yes
Ti2 . Ti5 . O66 . 133.18(6) yes
Ti1 . Ti5 . O66 . 82.60(6) yes
Ti4 . Ti5 . O66 . 111.87(6) yes
O3 . Ti5 . O66 . 102.35(8) yes
O5 . Ti5 . O66 . 168.30(8) yes
Ti2 . Ti5 . N77 . 135.88(7) yes
Ti1 . Ti5 . N77 . 136.42(6) yes
Ti4 . Ti5 . N77 . 92.79(6) yes
O3 . Ti5 . N77 . 172.52(9) yes
O5 . Ti5 . N77 . 91.81(8) yes
O12 . Ti5 . O55 . 172.83(8) yes
O12 . Ti5 . O66 . 93.50(8) yes
O55 . Ti5 . O66 . 79.34(8) yes
O12 . Ti5 . N77 . 90.84(8) yes
O55 . Ti5 . N77 . 88.27(8) yes
O66 . Ti5 . N77 . 85.13(9) yes
Ti3 . Ti6 . Ti2 . 69.288(16) yes
Ti3 . Ti6 . Ti4 . 54.158(13) yes
Ti2 . Ti6 . Ti4 . 92.480(17) yes
Ti3 . Ti6 . O5 . 99.53(6) yes
Ti2 . Ti6 . O5 . 44.82(6) yes
Ti4 . Ti6 . O5 . 84.18(6) yes
Ti3 . Ti6 . O7 . 37.44(5) yes
Ti2 . Ti6 . O7 . 37.64(5) yes
Ti4 . Ti6 . O7 . 83.42(5) yes
O5 . Ti6 . O7 . 80.13(8) yes
Ti3 . Ti6 . O9 . 42.56(6) yes
Ti2 . Ti6 . O9 . 100.68(6) yes
Ti4 . Ti6 . O9 . 22.17(6) yes
O5 . Ti6 . O9 . 104.54(8) yes
O7 . Ti6 . O9 . 78.67(8) yes
Ti3 . Ti6 . O37 . 77.34(6) yes
Ti2 . Ti6 . O37 . 118.01(6) yes
Ti4 . Ti6 . O37 . 108.22(6) yes
O5 . Ti6 . O37 . 160.60(9) yes
O7 . Ti6 . O37 . 86.41(8) yes
Ti3 . Ti6 . O42 . 123.29(6) yes
Ti2 . Ti6 . O42 . 79.31(6) yes
Ti4 . Ti6 . O42 . 171.57(6) yes
O5 . Ti6 . O42 . 88.58(8) yes
O7 . Ti6 . O42 . 91.10(8) yes
Ti3 . Ti6 . O49 . 136.34(7) yes
Ti2 . Ti6 . O49 . 147.94(7) yes
Ti4 . Ti6 . O49 . 92.45(7) yes
O5 . Ti6 . O49 . 104.37(9) yes
O7 . Ti6 . O49 . 173.60(9) yes
O9 . Ti6 . O37 . 86.24(8) yes
O9 . Ti6 . O42 . 161.51(9) yes
O37 . Ti6 . O42 . 77.71(8) yes
O9 . Ti6 . O49 . 95.67(9) yes
O37 . Ti6 . O49 . 90.26(9) yes
O42 . Ti6 . O49 . 93.54(9) yes
Ti5 . O3 . Ti1 . 85.10(7) yes
Ti5 . O3 . Ti2 . 100.66(8) yes
Ti1 . O3 . Ti2 . 143.25(11) yes
Ti2 . O5 . Ti5 . 92.74(8) yes
Ti2 . O5 . Ti6 . 98.46(8) yes
Ti5 . O5 . Ti6 . 136.41(10) yes
Ti6 . O7 . Ti3 . 100.86(8) yes
Ti6 . O7 . Ti2 . 99.46(8) yes
Ti3 . O7 . Ti2 . 133.37(11) yes
Ti3 . O9 . Ti6 . 99.22(8) yes
Ti3 . O9 . Ti4 . 98.78(8) yes
Ti6 . O9 . Ti4 . 134.72(11) yes
Ti4 . O11 . Ti1 . 93.49(8) yes
Ti4 . O11 . Ti3 . 98.48(8) yes
Ti1 . O11 . Ti3 . 136.59(10) yes
Ti1 . O12 . Ti5 . 85.49(7) yes
Ti1 . O12 . Ti4 . 100.58(8) yes
Ti5 . O12 . Ti4 . 142.50(11) yes
Ti4 . O13 . C14 . 129.61(18) yes
O13 . C14 . O15 . 124.3(3) yes
O13 . C14 . C16 . 117.4(3) yes
O15 . C14 . C16 . 118.3(3) yes
Ti3 . O15 . C14 . 128.40(18) yes
C14 . C16 . C17 . 105.5(3) yes
C14 . C16 . C18 . 109.9(3) yes
C17 . C16 . C18 . 110.1(3) yes
C14 . C16 . C19 . 110.5(3) yes
C17 . C16 . C19 . 111.2(3) yes
C18 . C16 . C19 . 109.6(3) yes
C16 . C17 . H171 . 108.6 no
C16 . C17 . H173 . 112.0 no
H171 . C17 . H173 . 108.0 no
C16 . C17 . H172 . 110.7 no
H171 . C17 . H172 . 107.3 no
H173 . C17 . H172 . 110.1 no
C16 . C18 . H181 . 109.8 no
C16 . C18 . H183 . 110.4 no
H181 . C18 . H183 . 110.1 no
C16 . C18 . H182 . 108.9 no
H181 . C18 . H182 . 108.1 no
H183 . C18 . H182 . 109.4 no
C16 . C19 . H191 . 108.9 no
C16 . C19 . H193 . 109.8 no
H191 . C19 . H193 . 109.7 no
C16 . C19 . H192 . 108.9 no
H191 . C19 . H192 . 108.7 no
H193 . C19 . H192 . 110.7 no
Ti4 . O20 . C21 . 136.1(2) yes
O20 . C21 . C22 . 109.9(4) yes
O20 . C21 . C23 . 108.8(4) yes
C22 . C21 . C23 . 113.1(4) yes
O20 . C21 . H211 . 108.2 no
C22 . C21 . H211 . 108.6 no
C23 . C21 . H211 . 108.1 no
C21 . C22 . H222 . 110.5 no
C21 . C22 . H221 . 109.6 no
H222 . C22 . H221 . 108.4 no
C21 . C22 . H223 . 110.6 no
H222 . C22 . H223 . 108.7 no
H221 . C22 . H223 . 108.9 no
C21 . C23 . H232 . 109.5 no
C21 . C23 . H231 . 108.8 no
H232 . C23 . H231 . 109.7 no
C21 . C23 . H233 . 109.4 no
H232 . C23 . H233 . 110.3 no
H231 . C23 . H233 . 109.2 no
Ti4 . O24 . C25 . 130.62(18) yes
O24 . C25 . O26 . 124.0(3) yes
O24 . C25 . C27 . 117.4(2) yes
O26 . C25 . C27 . 118.6(3) yes
Ti1 . O26 . C25 . 126.43(18) yes
C25 . C27 . C28 . 106.5(2) yes
C25 . C27 . C29 . 110.8(2) yes
C28 . C27 . C29 . 109.8(3) yes
C25 . C27 . C30 . 109.2(2) yes
C28 . C27 . C30 . 109.6(3) yes
C29 . C27 . C30 . 110.9(3) yes
C27 . C28 . H282 . 108.7 no
C27 . C28 . H281 . 109.8 no
H282 . C28 . H281 . 107.3 no
C27 . C28 . H283 . 111.6 no
H282 . C28 . H283 . 109.4 no
H281 . C28 . H283 . 110.0 no
C27 . C29 . H292 . 108.9 no
C27 . C29 . H291 . 110.4 no
H292 . C29 . H291 . 108.5 no
C27 . C29 . H293 . 110.9 no
H292 . C29 . H293 . 108.5 no
H291 . C29 . H293 . 109.7 no
C27 . C30 . H302 . 108.1 no
C27 . C30 . H301 . 110.5 no
H302 . C30 . H301 . 108.4 no
C27 . C30 . H303 . 110.7 no
H302 . C30 . H303 . 110.2 no
H301 . C30 . H303 . 108.9 no
Ti3 . O31 . C32 . 149.4(2) yes
O31 . C32 . C33 . 110.1(3) yes
O31 . C32 . C34 . 109.0(3) yes
C33 . C32 . C34 . 112.0(3) yes
O31 . C32 . H321 . 107.4 no
C33 . C32 . H321 . 108.9 no
C34 . C32 . H321 . 109.3 no
C32 . C33 . H332 . 109.0 no
C32 . C33 . H331 . 109.0 no
H332 . C33 . H331 . 109.8 no
C32 . C33 . H333 . 110.0 no
H332 . C33 . H333 . 110.1 no
H331 . C33 . H333 . 108.9 no
C32 . C34 . H342 . 109.4 no
C32 . C34 . H341 . 109.7 no
H342 . C34 . H341 . 109.5 no
C32 . C34 . H343 . 108.7 no
H342 . C34 . H343 . 110.1 no
H341 . C34 . H343 . 109.5 no
Ti3 . O35 . C36 . 129.35(19) yes
O35 . C36 . O37 . 124.6(3) yes
O35 . C36 . C38 . 117.4(3) yes
O37 . C36 . C38 . 117.9(3) yes
Ti6 . O37 . C36 . 130.16(19) yes
C36 . C38 . C39 . 105.6(3) yes
C36 . C38 . C40 . 111.1(3) yes
C39 . C38 . C40 . 109.6(3) yes
C36 . C38 . C41 . 110.1(3) yes
C39 . C38 . C41 . 110.5(3) yes
C40 . C38 . C41 . 109.8(3) yes
C38 . C39 . H392 . 108.9 no
C38 . C39 . H391 . 109.8 no
H392 . C39 . H391 . 109.7 no
C38 . C39 . H393 . 110.2 no
H392 . C39 . H393 . 109.2 no
H391 . C39 . H393 . 109.0 no
C38 . C40 . H402 . 109.6 no
C38 . C40 . H401 . 110.1 no
H402 . C40 . H401 . 110.2 no
C38 . C40 . H403 . 109.1 no
H402 . C40 . H403 . 108.5 no
H401 . C40 . H403 . 109.4 no
C38 . C41 . H412 . 110.2 no
C38 . C41 . H411 . 109.3 no
H412 . C41 . H411 . 110.0 no
C38 . C41 . H413 . 109.1 no
H412 . C41 . H413 . 109.3 no
H411 . C41 . H413 . 108.9 no
Ti6 . O42 . C43 . 128.34(19) yes
O42 . C43 . O44 . 124.5(3) yes
O42 . C43 . C45 . 117.2(3) yes
O44 . C43 . C45 . 118.2(3) yes
Ti2 . O44 . C43 . 129.49(19) yes
C43 . C45 . C46 . 107.4(3) yes
C43 . C45 . C47 . 110.8(3) yes
C46 . C45 . C47 . 110.0(3) yes
C43 . C45 . C48 . 108.7(3) yes
C46 . C45 . C48 . 110.9(4) yes
C47 . C45 . C48 . 109.0(3) yes
C45 . C46 . H462 . 108.1 no
C45 . C46 . H461 . 108.1 no
H462 . C46 . H461 . 108.7 no
C45 . C46 . H463 . 108.4 no
H462 . C46 . H463 . 110.2 no
H461 . C46 . H463 . 113.2 no
C45 . C47 . H472 . 108.9 no
C45 . C47 . H471 . 108.6 no
H472 . C47 . H471 . 110.4 no
C45 . C47 . H473 . 109.5 no
H472 . C47 . H473 . 109.6 no
H471 . C47 . H473 . 109.8 no
C45 . C48 . H482 . 110.4 no
C45 . C48 . H481 . 109.3 no
H482 . C48 . H481 . 108.4 no
C45 . C48 . H483 . 107.5 no
H482 . C48 . H483 . 110.1 no
H481 . C48 . H483 . 111.1 no
Ti6 . O49 . C50 . 133.5(2) yes
O49 . C50 . C51 . 108.8(3) yes
O49 . C50 . C52 . 108.4(3) yes
C51 . C50 . C52 . 113.5(4) yes
O49 . C50 . H501 . 109.0 no
C51 . C50 . H501 . 108.6 no
C52 . C50 . H501 . 108.5 no
C50 . C51 . H512 . 109.9 no
C50 . C51 . H511 . 106.1 no
H512 . C51 . H511 . 108.8 no
C50 . C51 . H513 . 110.5 no
H512 . C51 . H513 . 110.5 no
H511 . C51 . H513 . 110.9 no
C50 . C52 . H522 . 109.7 no
C50 . C52 . H521 . 108.7 no
H522 . C52 . H521 . 110.0 no
C50 . C52 . H523 . 106.8 no
H522 . C52 . H523 . 110.7 no
H521 . C52 . H523 . 110.9 no
Ti2 . O53 . C54 . 130.55(18) yes
O53 . C54 . O55 . 124.6(2) yes
O53 . C54 . C56 . 117.1(2) yes
O55 . C54 . C56 . 118.3(2) yes
Ti5 . O55 . C54 . 125.79(18) yes
C54 . C56 . C57 . 106.3(2) yes
C54 . C56 . C58 . 110.7(2) yes
C57 . C56 . C58 . 109.8(3) yes
C54 . C56 . C59 . 109.0(3) yes
C57 . C56 . C59 . 110.3(3) yes
C58 . C56 . C59 . 110.6(3) yes
C56 . C57 . H572 . 110.2 no
C56 . C57 . H571 . 109.3 no
H572 . C57 . H571 . 108.1 no
C56 . C57 . H573 . 111.7 no
H572 . C57 . H573 . 108.6 no
H571 . C57 . H573 . 108.9 no
C56 . C58 . H582 . 109.5 no
C56 . C58 . H581 . 110.7 no
H582 . C58 . H581 . 108.8 no
C56 . C58 . H583 . 111.4 no
H582 . C58 . H583 . 107.8 no
H581 . C58 . H583 . 108.7 no
C56 . C59 . H592 . 109.2 no
C56 . C59 . H591 . 110.8 no
H592 . C59 . H591 . 108.5 no
C56 . C59 . H593 . 110.2 no
H592 . C59 . H593 . 109.6 no
H591 . C59 . H593 . 108.5 no
Ti2 . O60 . C61 . 149.6(2) yes
O60 . C61 . C62 . 108.9(3) yes
O60 . C61 . C63 . 110.5(3) yes
C62 . C61 . C63 . 112.4(3) yes
O60 . C61 . H611 . 108.5 no
C62 . C61 . H611 . 109.2 no
C63 . C61 . H611 . 107.2 no
C61 . C62 . H621 . 109.1 no
C61 . C62 . H622 . 107.8 no
H621 . C62 . H622 . 110.7 no
C61 . C62 . H623 . 110.4 no
H621 . C62 . H623 . 109.2 no
H622 . C62 . H623 . 109.6 no
C61 . C63 . H631 . 108.8 no
C61 . C63 . H632 . 107.1 no
H631 . C63 . H632 . 111.0 no
C61 . C63 . H633 . 109.4 no
H631 . C63 . H633 . 109.8 no
H632 . C63 . H633 . 110.6 no
Ti1 . O64 . C65 . 123.63(19) yes
O64 . C65 . O66 . 123.1(3) yes
O64 . C65 . C67 . 118.3(3) yes
O66 . C65 . C67 . 118.6(3) yes
Ti5 . O66 . C65 . 124.32(18) yes
C65 . C67 . C68 . 107.8(3) yes
C65 . C67 . C69 . 108.7(3) yes
C68 . C67 . C69 . 109.9(3) yes
C65 . C67 . C70 . 110.7(3) yes
C68 . C67 . C70 . 110.1(3) yes
C69 . C67 . C70 . 109.7(3) yes
C67 . C68 . H681 . 108.6 no
C67 . C68 . H682 . 108.6 no
H681 . C68 . H682 . 109.7 no
C67 . C68 . H683 . 107.4 no
H681 . C68 . H683 . 109.7 no
H682 . C68 . H683 . 112.7 no
C67 . C69 . H692 . 108.7 no
C67 . C69 . H691 . 109.2 no
H692 . C69 . H691 . 109.1 no
C67 . C69 . H693 . 107.9 no
H692 . C69 . H693 . 110.5 no
H691 . C69 . H693 . 111.4 no
C67 . C70 . H702 . 108.7 no
C67 . C70 . H701 . 107.4 no
H702 . C70 . H701 . 110.4 no
C67 . C70 . H703 . 106.9 no
H702 . C70 . H703 . 110.9 no
H701 . C70 . H703 . 112.3 no
Ti1 . N71 . C72 . 121.5(2) yes
Ti1 . N71 . C76 . 120.8(2) yes
C72 . N71 . C76 . 117.2(3) yes
N71 . C72 . C73 . 123.5(3) yes
N71 . C72 . H721 . 117.5 no
C73 . C72 . H721 . 119.0 no
C72 . C73 . C74 . 118.7(3) yes
C72 . C73 . H731 . 120.8 no
C74 . C73 . H731 . 120.5 no
C73 . C74 . C75 . 118.5(3) yes
C73 . C74 . H741 . 121.9 no
C75 . C74 . H741 . 119.5 no
C74 . C75 . C76 . 119.4(3) yes
C74 . C75 . H751 . 120.3 no
C76 . C75 . H751 . 120.4 no
C75 . C76 . N71 . 122.6(3) yes
C75 . C76 . H761 . 119.7 no
N71 . C76 . H761 . 117.7 no
Ti5 . N77 . C78 . 120.2(2) yes
Ti5 . N77 . C82 . 122.2(2) yes
C78 . N77 . C82 . 117.5(3) yes
N77 . C78 . C79 . 122.9(3) yes
N77 . C78 . H781 . 118.0 no
C79 . C78 . H781 . 119.1 no
C78 . C79 . C80 . 119.4(3) yes
C78 . C79 . H791 . 120.2 no
C80 . C79 . H791 . 120.4 no
C79 . C80 . C81 . 118.5(3) yes
C79 . C80 . H801 . 120.6 no
C81 . C80 . H801 . 120.8 no
C80 . C81 . C82 . 119.0(3) yes
C80 . C81 . H811 . 120.3 no
C82 . C81 . H811 . 120.7 no
C81 . C82 . N77 . 122.8(3) yes
C81 . C82 . H821 . 118.1 no
N77 . C82 . H821 . 119.1 no
C84 . C83 . C89 . 119.4(5) yes
C84 . C83 . H831 . 120.6 no
C89 . C83 . H831 . 120.0 no
C83 . C84 . C85 . 121.5(4) yes
C83 . C84 . H841 . 118.0 no
C85 . C84 . H841 . 120.5 no
C84 . C85 . C86 . 121.4(5) yes
C84 . C85 . C87 . 118.0(4) yes
C86 . C85 . C87 . 120.6(5) yes
C85 . C86 . H862 . 108.8 no
C85 . C86 . H861 . 109.9 no
H862 . C86 . H861 . 110.9 no
C85 . C86 . H863 . 109.7 no
H862 . C86 . H863 . 109.1 no
H861 . C86 . H863 . 108.5 no
C85 . C87 . C88 . 121.0(4) yes
C85 . C87 . H871 . 119.3 no
C88 . C87 . H871 . 119.7 no
C87 . C88 . C89 . 120.5(4) yes
C87 . C88 . H881 . 119.3 no
C89 . C88 . H881 . 120.3 no
C88 . C89 . C83 . 119.6(4) yes
C88 . C89 . H891 . 120.6 no
C83 . C89 . H891 . 119.9 no

loop_
_geom_bond_atom_site_label_1
_geom_bond_site_symmetry_1
_geom_bond_atom_site_label_2
_geom_bond_site_symmetry_2
_geom_bond_distance
_geom_bond_publ_flag
Ti1 . Ti2 . 3.6318(7) yes
Ti1 . Ti4 . 3.0142(6) yes
Ti1 . Ti5 . 2.7075(7) yes
Ti1 . O3 . 1.9568(19) yes
Ti1 . O11 . 1.9899(19) yes
Ti1 . O12 . 2.0397(19) yes
Ti1 . O26 . 2.075(2) yes
Ti1 . O64 . 2.069(2) yes
Ti1 . N71 . 2.213(2) yes
Ti2 . Ti3 . 3.4938(7) yes
Ti2 . Ti5 . 3.0165(6) yes
Ti2 . Ti6 . 3.0436(7) yes
Ti2 . O3 . 1.8701(19) yes
Ti2 . O5 . 2.1692(19) yes
Ti2 . O7 . 1.8842(19) yes
Ti2 . O44 . 2.081(2) yes
Ti2 . O53 . 2.077(2) yes
Ti2 . O60 . 1.798(2) yes
Ti3 . Ti4 . 3.0374(6) yes
Ti3 . Ti6 . 3.1017(7) yes
Ti3 . O7 . 1.9202(19) yes
Ti3 . O9 . 2.1253(19) yes
Ti3 . O11 . 1.8562(19) yes
Ti3 . O15 . 2.073(2) yes
Ti3 . O31 . 1.792(2) yes
Ti3 . O35 . 2.078(2) yes
Ti4 . Ti5 . 3.6210(6) yes
Ti4 . Ti6 . 3.5202(7) yes
Ti4 . O9 . 1.870(2) yes
Ti4 . O11 . 2.1460(19) yes
Ti4 . O12 . 1.8760(19) yes
Ti4 . O13 . 2.062(2) yes
Ti4 . O20 . 1.805(2) yes
Ti4 . O24 . 2.098(2) yes
Ti5 . O3 . 2.0460(18) yes
Ti5 . O5 . 1.9950(19) yes
Ti5 . O12 . 1.9479(19) yes
Ti5 . O55 . 2.077(2) yes
Ti5 . O66 . 2.065(2) yes
Ti5 . N77 . 2.212(2) yes
Ti6 . O5 . 1.8397(19) yes
Ti6 . O7 . 2.1007(19) yes
Ti6 . O9 . 1.9442(19) yes
Ti6 . O37 . 2.094(2) yes
Ti6 . O42 . 2.062(2) yes
Ti6 . O49 . 1.804(2) yes
O13 . C14 . 1.260(4) yes
C14 . O15 . 1.256(4) yes
C14 . C16 . 1.533(4) yes
C16 . C17 . 1.525(5) yes
C16 . C18 . 1.537(5) yes
C16 . C19 . 1.533(5) yes
C17 . H171 . 0.974 no
C17 . H173 . 0.970 no
C17 . H172 . 0.970 no
C18 . H181 . 0.976 no
C18 . H183 . 0.976 no
C18 . H182 . 0.969 no
C19 . H191 . 0.973 no
C19 . H193 . 0.970 no
C19 . H192 . 0.966 no
O20 . C21 . 1.421(4) yes
C21 . C22 . 1.513(7) yes
C21 . C23 . 1.483(7) yes
C21 . H211 . 0.989 no
C22 . H222 . 0.977 no
C22 . H221 . 0.973 no
C22 . H223 . 0.979 no
C23 . H232 . 0.966 no
C23 . H231 . 0.979 no
C23 . H233 . 0.972 no
O24 . C25 . 1.260(4) yes
C25 . O26 . 1.257(4) yes
C25 . C27 . 1.533(4) yes
C27 . C28 . 1.537(4) yes
C27 . C29 . 1.519(4) yes
C27 . C30 . 1.532(4) yes
C28 . H282 . 0.962 no
C28 . H281 . 0.956 no
C28 . H283 . 0.963 no
C29 . H292 . 0.962 no
C29 . H291 . 0.971 no
C29 . H293 . 0.966 no
C30 . H302 . 0.949 no
C30 . H301 . 0.957 no
C30 . H303 . 0.959 no
O31 . C32 . 1.415(3) yes
C32 . C33 . 1.519(5) yes
C32 . C34 . 1.521(5) yes
C32 . H321 . 0.987 no
C33 . H332 . 0.974 no
C33 . H331 . 0.974 no
C33 . H333 . 0.976 no
C34 . H342 . 0.966 no
C34 . H341 . 0.972 no
C34 . H343 . 0.958 no
O35 . C36 . 1.258(4) yes
C36 . O37 . 1.259(4) yes
C36 . C38 . 1.532(4) yes
C38 . C39 . 1.530(5) yes
C38 . C40 . 1.527(5) yes
C38 . C41 . 1.522(4) yes
C39 . H392 . 0.960 no
C39 . H391 . 0.954 no
C39 . H393 . 0.963 no
C40 . H402 . 0.974 no
C40 . H401 . 0.963 no
C40 . H403 . 0.972 no
C41 . H412 . 0.968 no
C41 . H411 . 0.961 no
C41 . H413 . 0.954 no
O42 . C43 . 1.262(4) yes
C43 . O44 . 1.257(4) yes
C43 . C45 . 1.534(4) yes
C45 . C46 . 1.516(5) yes
C45 . C47 . 1.530(5) yes
C45 . C48 . 1.530(5) yes
C46 . H462 . 0.967 no
C46 . H461 . 0.980 no
C46 . H463 . 0.990 no
C47 . H472 . 0.983 no
C47 . H471 . 0.978 no
C47 . H473 . 0.975 no
C48 . H482 . 0.979 no
C48 . H481 . 0.992 no
C48 . H483 . 0.988 no
O49 . C50 . 1.426(4) yes
C50 . C51 . 1.502(6) yes
C50 . C52 . 1.494(5) yes
C50 . H501 . 1.001 no
C51 . H512 . 0.973 no
C51 . H511 . 0.974 no
C51 . H513 . 0.973 no
C52 . H522 . 0.967 no
C52 . H521 . 0.964 no
C52 . H523 . 0.969 no
O53 . C54 . 1.256(3) yes
C54 . O55 . 1.264(3) yes
C54 . C56 . 1.535(4) yes
C56 . C57 . 1.537(4) yes
C56 . C58 . 1.521(4) yes
C56 . C59 . 1.532(5) yes
C57 . H572 . 0.969 no
C57 . H571 . 0.970 no
C57 . H573 . 0.968 no
C58 . H582 . 0.958 no
C58 . H581 . 0.957 no
C58 . H583 . 0.957 no
C59 . H592 . 0.969 no
C59 . H591 . 0.966 no
C59 . H593 . 0.964 no
O60 . C61 . 1.421(4) yes
C61 . C62 . 1.529(5) yes
C61 . C63 . 1.490(5) yes
C61 . H611 . 1.010 no
C62 . H621 . 0.967 no
C62 . H622 . 0.965 no
C62 . H623 . 0.973 no
C63 . H631 . 0.969 no
C63 . H632 . 0.982 no
C63 . H633 . 0.984 no
O64 . C65 . 1.265(4) yes
C65 . O66 . 1.262(4) yes
C65 . C67 . 1.527(4) yes
C67 . C68 . 1.519(5) yes
C67 . C69 . 1.532(5) yes
C67 . C70 . 1.531(5) yes
C68 . H681 . 0.980 no
C68 . H682 . 0.989 no
C68 . H683 . 0.983 no
C69 . H692 . 0.971 no
C69 . H691 . 0.983 no
C69 . H693 . 0.979 no
C70 . H702 . 0.975 no
C70 . H701 . 0.982 no
C70 . H703 . 0.990 no
N71 . C72 . 1.346(4) yes
N71 . C76 . 1.339(4) yes
C72 . C73 . 1.385(5) yes
C72 . H721 . 0.939 no
C73 . C74 . 1.378(5) yes
C73 . H731 . 0.942 no
C74 . C75 . 1.382(5) yes
C74 . H741 . 0.939 no
C75 . C76 . 1.391(4) yes
C75 . H751 . 0.945 no
C76 . H761 . 0.930 no
N77 . C78 . 1.339(4) yes
N77 . C82 . 1.337(4) yes
C78 . C79 . 1.389(4) yes
C78 . H781 . 0.926 no
C79 . C80 . 1.363(5) yes
C79 . H791 . 0.931 no
C80 . C81 . 1.387(5) yes
C80 . H801 . 0.936 no
C81 . C82 . 1.387(4) yes
C81 . H811 . 0.942 no
C82 . H821 . 0.936 no
C83 . C84 . 1.392(6) yes
C83 . C89 . 1.375(7) yes
C83 . H831 . 0.935 no
C84 . C85 . 1.374(7) yes
C84 . H841 . 0.938 no
C85 . C86 . 1.508(7) yes
C85 . C87 . 1.388(6) yes
C86 . H862 . 0.971 no
C86 . H861 . 0.970 no
C86 . H863 . 0.967 no
C87 . C88 . 1.372(6) yes
C87 . H871 . 0.943 no
C88 . C89 . 1.378(7) yes
C88 . H881 . 0.950 no
C89 . H891 . 0.935 no

loop_
_geom_hbond_atom_site_label_D
_geom_hbond_site_symmetry_D
_geom_hbond_atom_site_label_H
_geom_hbond_site_symmetry_H
_geom_hbond_atom_site_label_A
_geom_hbond_site_symmetry_A
_geom_hbond_angle_DHA
_geom_hbond_distance_DH
_geom_hbond_distance_HA
_geom_hbond_distance_DA
_geom_hbond_publ_flag
C73 . H731 . O49 3_565 155 0.94 2.50 3.377(6) yes
C79 . H791 . O31 3_564 162 0.93 2.40 3.293(6) yes
C82 . H821 . O20 . 161 0.94 2.51 3.410(6) yes
